data_4112846
loop_
_publ_author_name
'Nigel G. R. Hearns'
'Kathryn E. Preuss'
'John F. Richardson'
'Sofi Bin-Salamon'

_publ_section_title
;
 Design and Synthesis of a 4-(2'-Pyridyl)-1,2,3,5-Dithiadiazolyl Cobalt
 Complex
;
_journal_name_full 'Journal of the American Chemical Society'
_journal_page_first 9942
_journal_page_last 9943
_journal_paper_doi 10.1021/ja046304t
_journal_volume 126
_journal_year 2004
_chemical_formula_moiety 'C6 H4 N3 S2'
_chemical_formula_sum 'C6 H4 N3 S2'
_chemical_formula_weight 182.24
_chemical_name_common PDTDA
_chemical_name_systematic
; 
 4-(2'-pyridine)-1,2,3,5-dithiadiazolyl 
;
_space_group_IT_number 81
_symmetry_cell_setting tetragonal
_symmetry_space_group_name_Hall 'P -4'
_symmetry_space_group_name_H-M 'P -4'
_atom_sites_solution_hydrogens geom
_atom_sites_solution_primary direct
_atom_sites_solution_secondary difmap
_audit_creation_method SHELXL-97
_cell_angle_alpha 90.00
_cell_angle_beta 90.00
_cell_angle_gamma 90.00
_cell_formula_units_Z 8
_cell_length_a 15.5470(10)
_cell_length_b 15.5470(10)
_cell_length_c 5.9581(7)
_cell_measurement_reflns_used 8205
_cell_measurement_temperature 100(2)
_cell_measurement_theta_max 27.36
_cell_measurement_theta_min 2.62
_cell_volume 1440.1(2)
_computing_cell_refinement 'SAINT 6.22 (Bruker, 2001)'
_computing_data_collection 'SMART 5.625 (Bruker, 2001)'
_computing_data_reduction 'SAINT 6.22 (Bruker, 2001)'
_computing_molecular_graphics 'SHELXTL 6.12 (Bruker, 2001)'
_computing_publication_material 'SHELXTL 6.12 (Bruker, 2001)'
_computing_structure_refinement 'SHELXL-97 (Sheldrick, 1997)'
_computing_structure_solution 'SHELXS-90 (Sheldrick, 1990)'
_diffrn_ambient_temperature 100(2)
_diffrn_measured_fraction_theta_full 0.984
_diffrn_measured_fraction_theta_max 0.984
_diffrn_measurement_device_type 'Bruker SMART APEX'
_diffrn_measurement_method /w-scans
_diffrn_radiation_monochromator graphite
_diffrn_radiation_source 'fine-focus sealed tube'
_diffrn_radiation_type MoK\a
_diffrn_radiation_wavelength 0.71073
_diffrn_reflns_av_R_equivalents 0.0298
_diffrn_reflns_av_sigmaI/netI 0.0309
_diffrn_reflns_limit_h_max 20
_diffrn_reflns_limit_h_min -19
_diffrn_reflns_limit_k_max 19
_diffrn_reflns_limit_k_min -20
_diffrn_reflns_limit_l_max 7
_diffrn_reflns_limit_l_min -7
_diffrn_reflns_number 12254
_diffrn_reflns_theta_full 27.49
_diffrn_reflns_theta_max 27.49
_diffrn_reflns_theta_min 1.31
_diffrn_standards_decay_% <0.1
_diffrn_standards_interval_count 0
_diffrn_standards_interval_time 0
_diffrn_standards_number 0
_exptl_absorpt_coefficient_mu 0.663
_exptl_absorpt_correction_T_max 0.914
_exptl_absorpt_correction_T_min 0.904
_exptl_absorpt_correction_type multi-scan
_exptl_absorpt_process_details 'Sheldrick, G. M.; SADABS (1996)'
_exptl_crystal_colour purple
_exptl_crystal_density_diffrn 1.681
_exptl_crystal_description needlelike
_exptl_crystal_F_000 744
_exptl_crystal_size_max 0.400
_exptl_crystal_size_mid 0.080
_exptl_crystal_size_min 0.068
_refine_diff_density_max 0.398
_refine_diff_density_min -0.235
_refine_diff_density_rms 0.068
_refine_ls_abs_structure_details 'Flack H D (1983), Acta Cryst. A39, 876-881'
_refine_ls_abs_structure_Flack 0.63(8)
_refine_ls_extinction_coef no
_refine_ls_extinction_method none
_refine_ls_goodness_of_fit_ref 1.046
_refine_ls_hydrogen_treatment mixed
_refine_ls_matrix_type full
_refine_ls_number_parameters 200
_refine_ls_number_reflns 3230
_refine_ls_number_restraints 0
_refine_ls_restrained_S_all 1.046
_refine_ls_R_factor_all 0.0283
_refine_ls_R_factor_gt 0.0267
_refine_ls_shift/su_max 0.000
_refine_ls_shift/su_mean 0.000
_refine_ls_structure_factor_coef Fsqd
_refine_ls_weighting_details 'calc w=1/[\s^2^(Fo^2^)+(0.0417P)^2^+0.0000P] where P=(Fo^2^+2Fc^2^)/3'
_refine_ls_weighting_scheme calc
_refine_ls_wR_factor_gt 0.0611
_refine_ls_wR_factor_ref 0.0616
_reflns_number_gt 3120
_reflns_number_total 3230
_reflns_threshold_expression >2sigma(I)
_cod_data_source_file ja046304tsi20040622_042346.cif
_cod_data_source_block kp01tetr
_cod_original_sg_symbol_Hall P-4
_cod_database_code 4112846

loop_
_symmetry_equiv_pos_as_xyz
'x, y, z'
'-x, -y, z'
'y, -x, -z'
'-y, x, -z'

loop_
_atom_site_label
_atom_site_type_symbol
_atom_site_fract_x
_atom_site_fract_y
_atom_site_fract_z
_atom_site_U_iso_or_equiv
_atom_site_adp_type
_atom_site_occupancy
_atom_site_symmetry_multiplicity
_atom_site_calc_flag
_atom_site_refinement_flags
S1 S 0.44900(4) 0.13988(5) 0.38806(12) 0.01894(14) Uani 1 1 d .
S2 S 0.41445(4) 0.18284(4) 0.70863(11) 0.01937(14) Uani 1 1 d .
N1 N 0.34977(14) 0.13440(14) 0.2986(4) 0.0192(5) Uani 1 1 d .
N2 N 0.31103(15) 0.18179(16) 0.6603(4) 0.0198(5) Uani 1 1 d .
N3 N 0.14088(15) 0.16804(17) 0.5451(4) 0.0210(5) Uani 1 1 d .
C1 C 0.29134(18) 0.15842(16) 0.4507(5) 0.0168(5) Uani 1 1 d .
C2 C 0.19929(19) 0.15886(17) 0.3805(5) 0.0177(6) Uani 1 1 d .
C3 C 0.0584(2) 0.1689(2) 0.4831(5) 0.0257(7) Uani 1 1 d .
H3 H 0.0160 0.1755 0.5967 0.031 Uiso 1 1 calc R
C4 C 0.03093(19) 0.16057(19) 0.2638(5) 0.0247(6) Uani 1 1 d .
H4 H -0.0287 0.1610 0.2285 0.030 Uiso 1 1 calc R
C5 C 0.09132(19) 0.15168(19) 0.0980(5) 0.0249(7) Uani 1 1 d .
H5 H 0.0742 0.1466 -0.0545 0.030 Uiso 1 1 calc R
C6 C 0.17765(18) 0.15018(17) 0.1556(4) 0.0194(6) Uani 1 1 d .
H6 H 0.2208 0.1434 0.0442 0.023 Uiso 1 1 calc R
S3 S 0.46603(4) 0.32188(5) 0.21781(12) 0.01959(14) Uani 1 1 d .
S4 S 0.42991(4) 0.36398(5) 0.53798(12) 0.01825(14) Uani 1 1 d .
N4 N 0.36898(14) 0.32991(15) 0.1132(4) 0.0185(4) Uani 1 1 d .
N5 N 0.32863(15) 0.37861(14) 0.4704(4) 0.0180(5) Uani 1 1 d .
N6 N 0.15993(14) 0.39136(15) 0.3247(4) 0.0191(5) Uani 1 1 d .
C7 C 0.30988(16) 0.35813(16) 0.2576(4) 0.0162(5) Uani 1 1 d .
C8 C 0.21959(17) 0.36709(16) 0.1730(4) 0.0151(5) Uani 1 1 d .
C9 C 0.07847(18) 0.39501(18) 0.2496(5) 0.0217(6) Uani 1 1 d .
H9 H 0.0351 0.4110 0.3539 0.026 Uiso 1 1 calc R
C10 C 0.05316(18) 0.37736(17) 0.0338(5) 0.0217(6) Uani 1 1 d .
H10 H -0.0056 0.3807 -0.0091 0.026 Uiso 1 1 calc R
C11 C 0.11583(19) 0.35471(18) -0.1184(5) 0.0231(6) Uani 1 1 d .
H11 H 0.1009 0.3430 -0.2700 0.028 Uiso 1 1 calc R
C12 C 0.20124(19) 0.34905(18) -0.0491(5) 0.0200(6) Uani 1 1 d .
H12 H 0.2454 0.3333 -0.1512 0.024 Uiso 1 1 calc R

loop_
_atom_site_aniso_label
_atom_site_aniso_U_11
_atom_site_aniso_U_22
_atom_site_aniso_U_33
_atom_site_aniso_U_23
_atom_site_aniso_U_13
_atom_site_aniso_U_12
S1 0.0182(3) 0.0208(3) 0.0178(3) -0.0039(3) 0.0022(3) 0.0009(3)
S2 0.0188(3) 0.0247(3) 0.0146(3) -0.0026(3) -0.0001(3) 0.0002(3)
N1 0.0212(11) 0.0186(11) 0.0177(11) -0.0036(10) -0.0010(10) -0.0033(9)
N2 0.0183(11) 0.0253(12) 0.0159(12) -0.0008(10) 0.0010(9) -0.0016(10)
N3 0.0196(11) 0.0306(12) 0.0128(10) -0.0011(10) 0.0013(10) 0.0021(10)
C1 0.0200(13) 0.0122(12) 0.0182(13) -0.0002(10) 0.0046(11) -0.0008(10)
C2 0.0229(14) 0.0154(13) 0.0146(12) 0.0021(11) 0.0022(11) -0.0022(10)
C3 0.0205(14) 0.0393(17) 0.0174(14) 0.0041(13) 0.0043(12) 0.0009(12)
C4 0.0210(13) 0.0340(16) 0.0191(14) 0.0043(13) -0.0032(12) 0.0000(12)
C5 0.0272(15) 0.0350(17) 0.0125(13) -0.0007(13) -0.0019(12) 0.0009(12)
C6 0.0228(14) 0.0208(14) 0.0145(14) 0.0009(10) 0.0051(11) -0.0015(11)
S3 0.0160(3) 0.0249(3) 0.0179(3) -0.0019(3) 0.0024(3) -0.0001(3)
S4 0.0170(3) 0.0196(3) 0.0181(3) -0.0049(3) -0.0009(3) 0.0008(3)
N4 0.0152(11) 0.0249(11) 0.0154(11) -0.0022(10) 0.0017(10) 0.0011(9)
N5 0.0196(10) 0.0186(11) 0.0159(11) -0.0020(9) 0.0021(10) -0.0005(9)
N6 0.0163(11) 0.0224(11) 0.0186(12) -0.0037(10) 0.0015(9) 0.0013(9)
C7 0.0194(12) 0.0133(11) 0.0158(13) 0.0029(10) 0.0009(11) 0.0007(10)
C8 0.0179(12) 0.0115(11) 0.0159(13) 0.0028(10) -0.0005(10) -0.0017(10)
C9 0.0200(13) 0.0271(15) 0.0179(14) -0.0012(12) 0.0035(11) -0.0003(12)
C10 0.0202(13) 0.0204(14) 0.0246(14) -0.0010(11) -0.0018(13) 0.0016(11)
C11 0.0318(16) 0.0232(14) 0.0144(12) -0.0004(11) -0.0051(12) -0.0011(12)
C12 0.0239(13) 0.0180(13) 0.0179(13) 0.0021(11) 0.0028(11) 0.0021(11)

loop_
_atom_type_symbol
_atom_type_description
_atom_type_scat_dispersion_real
_atom_type_scat_dispersion_imag
_atom_type_scat_source
C C 0.0033 0.0016 'International Tables Vol C Tables 4.2.6.8 and 6.1.1.4'
H H 0.0000 0.0000 'International Tables Vol C Tables 4.2.6.8 and 6.1.1.4'
N N 0.0061 0.0033 'International Tables Vol C Tables 4.2.6.8 and 6.1.1.4'
S S 0.1246 0.1234 'International Tables Vol C Tables 4.2.6.8 and 6.1.1.4'

loop_
_geom_angle_atom_site_label_1
_geom_angle_atom_site_label_2
_geom_angle_atom_site_label_3
_geom_angle
_geom_angle_publ_flag
N1 S1 S2 94.13(9) no
N2 S2 S1 95.07(9) no
C1 N1 S1 113.9(2) no
C1 N2 S2 113.1(2) no
C3 N3 C2 116.6(2) no
N2 C1 N1 123.6(3) no
N2 C1 C2 118.7(2) no
N1 C1 C2 117.6(2) no
N3 C2 C6 123.4(3) no
N3 C2 C1 116.4(2) no
C6 C2 C1 120.2(2) no
N3 C3 C4 123.9(3) no
C5 C4 C3 118.7(3) no
C4 C5 C6 119.2(3) no
C5 C6 C2 118.2(3) no
N4 S3 S4 94.35(8) no
N5 S4 S3 94.42(9) no
C7 N4 S3 114.50(18) no
C7 N5 S4 114.09(19) no
C9 N6 C8 115.9(2) no
N4 C7 N5 122.6(2) no
N4 C7 C8 117.4(2) no
N5 C7 C8 120.0(2) no
N6 C8 C12 123.8(3) no
N6 C8 C7 116.4(2) no
C12 C8 C7 119.8(2) no
N6 C9 C10 125.0(3) no
C9 C10 C11 117.7(3) no
C10 C11 C12 119.7(3) no
C8 C12 C11 117.9(3) no

loop_
_geom_bond_atom_site_label_1
_geom_bond_atom_site_label_2
_geom_bond_distance
_geom_bond_publ_flag
S1 N1 1.635(2) no
S1 S2 2.0935(10) no
S2 N2 1.634(2) no
N1 C1 1.336(4) no
N2 C1 1.336(4) no
N3 C3 1.334(4) no
N3 C2 1.344(4) no
C1 C2 1.491(4) no
C2 C6 1.388(4) no
C3 C4 1.381(4) no
C4 C5 1.370(4) no
C5 C6 1.385(4) no
S3 N4 1.637(2) no
S3 S4 2.0935(10) no
S4 N5 1.641(2) no
N4 C7 1.333(3) no
N5 C7 1.340(3) no
N6 C9 1.344(3) no
N6 C8 1.349(3) no
C7 C8 1.498(4) no
C8 C12 1.383(4) no
C9 C10 1.372(4) no
C10 C11 1.377(4) no
C11 C12 1.393(4) no

loop_
_geom_torsion_atom_site_label_1
_geom_torsion_atom_site_label_2
_geom_torsion_atom_site_label_3
_geom_torsion_atom_site_label_4
_geom_torsion
_geom_torsion_publ_flag
N1 S1 S2 N2 0.55(12) no
S2 S1 N1 C1 0.8(2) no
S1 S2 N2 C1 -1.8(2) no
S2 N2 C1 N1 3.0(3) no
S2 N2 C1 C2 -177.06(19) no
S1 N1 C1 N2 -2.5(3) no
S1 N1 C1 C2 177.58(19) no
C3 N3 C2 C6 -0.2(4) no
C3 N3 C2 C1 179.7(3) no
N2 C1 C2 N3 -11.5(4) no
N1 C1 C2 N3 168.4(3) no
N2 C1 C2 C6 168.4(3) no
N1 C1 C2 C6 -11.6(4) no
C2 N3 C3 C4 0.3(5) no
N3 C3 C4 C5 -0.6(5) no
C3 C4 C5 C6 0.8(5) no
C4 C5 C6 C2 -0.7(4) no
N3 C2 C6 C5 0.5(4) no
C1 C2 C6 C5 -179.5(2) no
N4 S3 S4 N5 -0.88(12) no
S4 S3 N4 C7 0.5(2) no
S3 S4 N5 C7 1.19(19) no
S3 N4 C7 N5 0.3(3) no
S3 N4 C7 C8 179.97(18) no
S4 N5 C7 N4 -1.2(3) no
S4 N5 C7 C8 179.18(18) no
C9 N6 C8 C12 1.9(4) no
C9 N6 C8 C7 -176.8(2) no
N4 C7 C8 N6 176.6(2) no
N5 C7 C8 N6 -3.7(3) no
N4 C7 C8 C12 -2.2(4) no
N5 C7 C8 C12 177.5(2) no
C8 N6 C9 C10 -1.0(4) no
N6 C9 C10 C11 -0.5(4) no
C9 C10 C11 C12 1.1(4) no
N6 C8 C12 C11 -1.3(4) no
C7 C8 C12 C11 177.4(2) no
C10 C11 C12 C8 -0.3(4) no
